data_7131010
loop_
_publ_author_name
'Dabringhaus, Philipp'
'Zedlitz, Silja'
'Krossing, Ingo'

_publ_section_title
;
 Cationic dialanes with fluxional &#x3c0;-bridged cyclopentadienyl
 ligands.
;
_journal_issue 2
_journal_name_full 'Chemical communications (Cambridge, England)'
_journal_page_first 187
_journal_page_last 190
_journal_paper_doi 10.1039/d2cc05786g
_journal_volume 59
_journal_year 2022
_chemical_formula_moiety 'C16 Al F36 O4, C10 H10 Al'
_chemical_formula_sum 'C26 H10 Al2 F36 O4'
_chemical_formula_weight 1124.30
_chemical_properties_physical Air-sensitive,Moisture-sensitive,Hygroscopic
_space_group_crystal_system monoclinic
_space_group_IT_number 15
_space_group_name_Hall '-C 2yc'
_space_group_name_H-M_alt 'C 1 2/c 1'
_atom_sites_solution_hydrogens geom
_atom_sites_solution_primary direct
_audit_creation_method
;
FinalCif V106 by Daniel Kratzert, Freiburg 2022,
https://dkratzert.de/finalcif.html
;
_audit_update_record
;
2022-10-01 deposited with the CCDC.	2022-11-21 downloaded from the CCDC.
;
_cell_angle_alpha 90
_cell_angle_beta 98.024(16)
_cell_angle_gamma 90
_cell_formula_units_Z 8
_cell_length_a 19.578(10)
_cell_length_b 19.397(10)
_cell_length_c 19.321(11)
_cell_measurement_reflns_used 9929
_cell_measurement_temperature 100(2)
_cell_measurement_theta_max 29.2315
_cell_measurement_theta_min 2.473
_cell_volume 7265(7)
_computing_cell_refinement 'SAINT V8.40B'
_computing_data_collection 'Bruker BIS 2018.9.0.3/05-Dec-2018 && APEX3_2019.1-0'
_computing_data_reduction 'SAINT V8.40B'
_computing_structure_refinement 'SHELXL-2019/1 (Sheldrick, 2019)'
_computing_structure_solution 'SHELXT 2018/2 (Sheldrick, 2018)'
_diffrn_ambient_environment N~2~
_diffrn_ambient_temperature 100(2)
_diffrn_detector CCD
_diffrn_detector_area_resol_mean 8.3
_diffrn_detector_type 'Bruker APEXII'
_diffrn_measured_fraction_theta_full 1.000
_diffrn_measured_fraction_theta_max 0.995
_diffrn_measurement_device 'three-circle diffractometer'
_diffrn_measurement_device_type 'Bruker APEX2 QUAZAR'
_diffrn_measurement_method '\w and \f scans'
_diffrn_measurement_specimen_support 'MiTeGen micromount'
_diffrn_radiation_monochromator 'mirror optics'
_diffrn_radiation_probe x-ray
_diffrn_radiation_type MoK\a
_diffrn_radiation_wavelength 0.71073
_diffrn_reflns_av_R_equivalents 0.0510
_diffrn_reflns_av_unetI/netI 0.0294
_diffrn_reflns_Laue_measured_fraction_full 1.000
_diffrn_reflns_Laue_measured_fraction_max 0.995
_diffrn_reflns_limit_h_max 28
_diffrn_reflns_limit_h_min -27
_diffrn_reflns_limit_k_max 27
_diffrn_reflns_limit_k_min -27
_diffrn_reflns_limit_l_max 27
_diffrn_reflns_limit_l_min -27
_diffrn_reflns_number 97744
_diffrn_reflns_point_group_measured_fraction_full 1.000
_diffrn_reflns_point_group_measured_fraction_max 0.995
_diffrn_reflns_theta_full 25.242
_diffrn_reflns_theta_max 30.662
_diffrn_reflns_theta_min 1.485
_diffrn_source 'microfocus sealed X-ray tube'
_diffrn_source_current 0.6
_diffrn_source_type 'Incoatec I\ms'
_diffrn_source_voltage 50.0
_exptl_absorpt_coefficient_mu 0.302
_exptl_absorpt_correction_T_max 0.7461
_exptl_absorpt_correction_T_min 0.6851
_exptl_absorpt_correction_type multi-scan
_exptl_absorpt_process_details
;
SADABS-2016/2 - Bruker AXS area detector scaling and absorption correction:
Krause, L., Herbst-Irmer, R., Sheldrick G.M. & Stalke D., J. Appl. Cryst. 48
(2015) 3-10
;
_exptl_crystal_colour colourless
_exptl_crystal_density_diffrn 2.056
_exptl_crystal_description block
_exptl_crystal_F_000 4384
_exptl_crystal_recrystallization_method 'layering 1,2-difluorobenzene solution with n-pentane'
_exptl_crystal_size_max 0.252
_exptl_crystal_size_mid 0.233
_exptl_crystal_size_min 0.100
_refine_diff_density_max 0.441
_refine_diff_density_min -0.286
_refine_diff_density_rms 0.058
_refine_ls_extinction_method none
_refine_ls_goodness_of_fit_ref 1.029
_refine_ls_hydrogen_treatment constr
_refine_ls_matrix_type full
_refine_ls_number_parameters 740
_refine_ls_number_reflns 11190
_refine_ls_number_restraints 4712
_refine_ls_restrained_S_all 0.905
_refine_ls_R_factor_all 0.0534
_refine_ls_R_factor_gt 0.0346
_refine_ls_shift/su_max 0.001
_refine_ls_shift/su_mean 0.000
_refine_ls_structure_factor_coef Fsqd
_refine_ls_weighting_details 'w=1/[\s^2^(Fo^2^)+(0.0267P)^2^+8.7626P] where P=(Fo^2^+2Fc^2^)/3'
_refine_ls_weighting_scheme calc
_refine_ls_wR_factor_gt 0.0723
_refine_ls_wR_factor_ref 0.0799
_reflns_Friedel_coverage 0.000
_reflns_number_gt 8556
_reflns_number_total 11190
_reflns_threshold_expression 'I > 2\s(I)'
_cod_data_source_file d2cc05786g2.cif
_cod_data_source_block C2c_a
_cod_depositor_comments 'Adding full bibliography for 7131010--7131014.cif.'
_cod_original_cell_volume 7266(7)
_cod_original_sg_symbol_H-M 'C 2/c'
_cod_database_code 7131010
_shelx_shelxl_version_number 2019/1
_shelx_space_group_comment
;
The symmetry employed for this shelxl refinement is uniquely defined
by the following loop, which should always be used as a source of
symmetry information in preference to the above space-group names.
They are only intended as comments.
;
_olex2_diffrn_ambient_temperature_device 'Oxford Cryostream 800'

loop_
_space_group_symop_operation_xyz
'x, y, z'
'-x, y, -z+1/2'
'x+1/2, y+1/2, z'
'-x+1/2, y+1/2, -z+1/2'
'-x, -y, -z'
'x, -y, z-1/2'
'-x+1/2, -y+1/2, -z'
'x+1/2, -y+1/2, z-1/2'

loop_
_atom_site_label
_atom_site_type_symbol
_atom_site_fract_x
_atom_site_fract_y
_atom_site_fract_z
_atom_site_U_iso_or_equiv
_atom_site_adp_type
_atom_site_occupancy
_atom_site_site_symmetry_order
_atom_site_calc_flag
_atom_site_refinement_flags_posn
_atom_site_refinement_flags_adp
_atom_site_refinement_flags_occupancy
_atom_site_disorder_assembly
_atom_site_disorder_group
Al1 Al 0.74660(2) 0.48878(2) 0.32732(2) 0.01677(9) Uani 1 1 d . . . . .
Al2 Al 0.49848(2) 0.24776(2) 0.49923(2) 0.01093(8) Uani 1 1 d . . . . .
O1_1 O 0.42605(5) 0.20549(5) 0.51937(5) 0.01495(19) Uani 1 1 d D U . A 1
C1_1 C 0.39711(7) 0.17070(7) 0.56849(7) 0.0147(3) Uani 1 1 d D U . A 1
C2_1 C 0.35411(8) 0.22089(8) 0.60833(8) 0.0188(3) Uani 1 1 d D U . A 1
F1_1 F 0.29497(5) 0.23789(5) 0.56942(5) 0.0246(2) Uani 1 1 d D U . A 1
F2_1 F 0.33839(5) 0.19322(5) 0.66779(5) 0.0285(2) Uani 1 1 d D U . A 1
F3_1 F 0.38885(5) 0.27888(5) 0.62473(5) 0.0254(2) Uani 1 1 d D U . A 1
C3_1 C 0.45216(8) 0.13392(8) 0.62219(8) 0.0215(3) Uani 1 1 d D U . A 1
F4_1 F 0.50256(5) 0.10845(5) 0.58994(5) 0.0290(2) Uani 1 1 d D U . A 1
F5_1 F 0.48075(5) 0.17756(5) 0.67082(5) 0.0297(2) Uani 1 1 d D U . A 1
F6_1 F 0.42545(5) 0.08161(5) 0.65486(5) 0.0300(2) Uani 1 1 d D U . A 1
C4_1 C 0.34825(8) 0.11558(7) 0.52971(8) 0.0192(3) Uani 1 1 d D U . A 1
F7_1 F 0.38460(5) 0.06368(5) 0.50784(5) 0.0285(2) Uani 1 1 d D U . A 1
F8_1 F 0.30437(5) 0.08863(5) 0.56998(5) 0.0260(2) Uani 1 1 d D U . A 1
F9_1 F 0.31037(5) 0.14217(5) 0.47342(5) 0.0242(2) Uani 1 1 d D U . A 1
O1_2 O 0.53683(5) 0.28554(5) 0.57581(5) 0.01485(19) Uani 1 1 d D U . B 1
C1_2 C 0.59300(7) 0.31691(7) 0.60987(7) 0.0157(3) Uani 1 1 d D U . B 1
C2_2 C 0.57290(8) 0.34551(9) 0.67943(8) 0.0244(3) Uani 1 1 d D U . B 1
F1_2 F 0.56825(6) 0.29482(6) 0.72483(5) 0.0370(3) Uani 1 1 d D U . B 1
F2_2 F 0.61914(6) 0.39120(6) 0.71029(6) 0.0383(3) Uani 1 1 d D U . B 1
F3_2 F 0.51220(5) 0.37734(5) 0.66881(5) 0.0304(2) Uani 1 1 d D U . B 1
C3_2 C 0.61642(8) 0.37713(8) 0.56611(8) 0.0203(3) Uani 1 1 d D U . B 1
F4_2 F 0.61849(5) 0.35697(5) 0.50068(5) 0.0293(2) Uani 1 1 d D U . B 1
F5_2 F 0.57245(5) 0.42968(5) 0.56385(6) 0.0294(2) Uani 1 1 d D U . B 1
F6_2 F 0.67929(5) 0.40126(5) 0.59145(6) 0.0289(2) Uani 1 1 d D U . B 1
C4_2 C 0.65383(8) 0.26503(8) 0.62701(9) 0.0240(3) Uani 1 1 d D U . B 1
F7_2 F 0.68556(5) 0.25332(5) 0.57161(6) 0.0313(2) Uani 1 1 d D U . B 1
F8_2 F 0.70172(5) 0.28711(6) 0.67863(6) 0.0363(3) Uani 1 1 d D U . B 1
F9_2 F 0.63085(5) 0.20446(5) 0.64689(6) 0.0363(3) Uani 1 1 d D U . B 1
O1_3 O 0.56025(10) 0.19465(10) 0.47118(9) 0.0143(2) Uani 0.9592(17) 1 d D U P A 1
C1_3 C 0.57858(8) 0.15723(8) 0.41781(8) 0.0136(3) Uani 0.9592(17) 1 d D U P A 1
C2_3 C 0.64350(8) 0.11501(8) 0.44741(8) 0.0181(3) Uani 0.9592(17) 1 d D U P A 1
F1_3 F 0.69903(7) 0.15533(7) 0.45817(8) 0.0257(3) Uani 0.9592(17) 1 d D U P A 1
F2_3 F 0.65747(6) 0.06361(5) 0.40556(6) 0.0266(3) Uani 0.9592(17) 1 d D U P A 1
F3_3 F 0.63591(7) 0.08728(7) 0.50923(6) 0.0248(3) Uani 0.9592(17) 1 d D U P A 1
C3_3 C 0.52002(8) 0.10716(8) 0.38801(9) 0.0230(3) Uani 0.9592(17) 1 d D U P A 1
F4_3 F 0.45978(6) 0.14049(7) 0.37945(8) 0.0323(3) Uani 0.9592(17) 1 d D U P A 1
F5_3 F 0.51401(7) 0.05542(9) 0.43244(12) 0.0322(4) Uani 0.9592(17) 1 d D U P A 1
F6_3 F 0.52913(6) 0.07993(7) 0.32676(6) 0.0338(3) Uani 0.9592(17) 1 d D U P A 1
C4_3 C 0.59670(9) 0.20475(8) 0.35805(8) 0.0207(3) Uani 0.9592(17) 1 d D U P A 1
F7_3 F 0.54004(10) 0.22745(9) 0.31914(10) 0.0301(4) Uani 0.9592(17) 1 d D U P A 1
F8_3 F 0.63495(6) 0.17230(5) 0.31572(6) 0.0298(3) Uani 0.9592(17) 1 d D U P A 1
F9_3 F 0.63205(7) 0.25962(6) 0.38397(7) 0.0291(3) Uani 0.9592(17) 1 d D U P A 1
O1_4 O 0.47216(5) 0.30509(5) 0.43249(5) 0.01511(19) Uani 1 1 d D U . C 1
C1_4 C 0.42367(7) 0.34936(7) 0.40234(7) 0.0137(2) Uani 1 1 d D U . C 1
C2_4 C 0.37075(8) 0.31062(7) 0.34828(8) 0.0184(3) Uani 1 1 d D U . C 1
F1_4 F 0.39834(5) 0.29505(5) 0.29089(5) 0.0265(2) Uani 1 1 d D U . C 1
F2_4 F 0.31393(5) 0.34811(5) 0.32786(5) 0.0259(2) Uani 1 1 d D U . C 1
F3_4 F 0.35089(5) 0.25201(5) 0.37485(5) 0.0257(2) Uani 1 1 d D U . C 1
C3_4 C 0.38456(8) 0.38479(7) 0.45754(8) 0.0181(3) Uani 1 1 d D U . C 1
F4_4 F 0.42835(5) 0.40322(5) 0.51320(5) 0.0274(2) Uani 1 1 d D U . C 1
F5_4 F 0.33882(5) 0.34179(5) 0.47932(5) 0.0244(2) Uani 1 1 d D U . C 1
F6_4 F 0.34992(5) 0.44116(4) 0.43287(5) 0.02335(19) Uani 1 1 d D U . C 1
C4_4 C 0.46154(8) 0.40556(7) 0.36429(8) 0.0182(3) Uani 1 1 d D U . C 1
F7_4 F 0.49699(5) 0.44786(5) 0.41000(5) 0.0238(2) Uani 1 1 d D U . C 1
F8_4 F 0.41740(5) 0.44408(5) 0.32060(5) 0.0267(2) Uani 1 1 d D U . C 1
F9_4 F 0.50565(5) 0.37688(5) 0.32649(5) 0.0241(2) Uani 1 1 d D U . C 1
C1_5 C 0.65944(8) 0.42421(8) 0.33960(8) 0.0209(3) Uani 1 1 d D U . D 1
H1_5 H 0.641506 0.385329 0.308229 0.025 Uiso 1 1 calc R U . D 1
C2_5 C 0.70941(8) 0.41886(8) 0.40029(8) 0.0209(3) Uani 1 1 d D U . D 1
H2_5 H 0.732729 0.375560 0.419138 0.025 Uiso 1 1 calc R U . D 1
C3_5 C 0.71804(8) 0.48527(8) 0.43108(8) 0.0223(3) Uani 1 1 d D U . D 1
H3_5 H 0.748618 0.496975 0.475398 0.027 Uiso 1 1 calc R U . D 1
C4_5 C 0.67369(8) 0.53162(8) 0.38950(8) 0.0235(3) Uani 1 1 d D U . D 1
H4_5 H 0.667582 0.581669 0.399406 0.028 Uiso 1 1 calc R U . D 1
C5_5 C 0.63736(8) 0.49393(8) 0.33306(8) 0.0220(3) Uani 1 1 d D U . D 1
H5_5 H 0.601229 0.512773 0.296221 0.026 Uiso 1 1 calc R U . D 1
C1_6 C 0.82485(12) 0.44789(10) 0.27143(12) 0.0483(6) Uani 1 1 d D U . E 1
H1_6 H 0.835359 0.397904 0.265868 0.058 Uiso 1 1 calc R U . E 1
C2_6 C 0.85586(10) 0.49120(12) 0.32519(11) 0.0425(5) Uani 1 1 d D U . E 1
H2_6 H 0.892361 0.477571 0.364268 0.051 Uiso 1 1 calc R U . E 1
C3_6 C 0.82887(8) 0.55820(10) 0.31205(9) 0.0289(4) Uani 1 1 d D U . E 1
H3_6 H 0.842725 0.600450 0.340210 0.035 Uiso 1 1 calc R U . E 1
C4_6 C 0.78159(8) 0.55542(9) 0.25021(9) 0.0262(3) Uani 1 1 d D U . E 1
H4_6 H 0.755567 0.595481 0.227039 0.031 Uiso 1 1 calc R U . E 1
C5_6 C 0.77882(11) 0.48740(10) 0.22529(10) 0.0380(5) Uani 1 1 d D U . E 1
H5_6 H 0.750919 0.470599 0.181216 0.046 Uiso 1 1 calc R U . E 1
O1_7 O 0.556(2) 0.196(2) 0.4723(19) 0.019(4) Uani 0.0408(17) 1 d D U P A 2
C1_7 C 0.5790(10) 0.1605(10) 0.4200(11) 0.019(2) Uani 0.0408(17) 1 d D U P A 2
C2_7 C 0.6501(10) 0.1891(10) 0.4057(11) 0.021(3) Uani 0.0408(17) 1 d D U P A 2
F1_7 F 0.6994(16) 0.1719(17) 0.4575(16) 0.019(4) Uani 0.0408(17) 1 d D U P A 2
F2_7 F 0.6678(13) 0.1663(12) 0.3460(11) 0.027(4) Uani 0.0408(17) 1 d D U P A 2
F3_7 F 0.6485(15) 0.2577(10) 0.4044(15) 0.021(4) Uani 0.0408(17) 1 d D U P A 2
C3_7 C 0.5251(10) 0.1656(11) 0.3532(11) 0.023(3) Uani 0.0408(17) 1 d D U P A 2
F4_7 F 0.4606(11) 0.1613(16) 0.3680(18) 0.026(4) Uani 0.0408(17) 1 d D U P A 2
F5_7 F 0.528(2) 0.2250(15) 0.319(2) 0.023(4) Uani 0.0408(17) 1 d D U P A 2
F6_7 F 0.5357(12) 0.1158(13) 0.3087(11) 0.026(4) Uani 0.0408(17) 1 d D U P A 2
C4_7 C 0.5879(10) 0.0830(10) 0.4407(11) 0.020(3) Uani 0.0408(17) 1 d D U P A 2
F7_7 F 0.5278(13) 0.0501(19) 0.434(2) 0.020(4) Uani 0.0408(17) 1 d D U P A 2
F8_7 F 0.6279(12) 0.0505(11) 0.4007(12) 0.019(3) Uani 0.0408(17) 1 d D U P A 2
F9_7 F 0.6164(15) 0.0776(16) 0.5070(11) 0.020(4) Uani 0.0408(17) 1 d D U P A 2

loop_
_atom_site_aniso_label
_atom_site_aniso_U_11
_atom_site_aniso_U_22
_atom_site_aniso_U_33
_atom_site_aniso_U_23
_atom_site_aniso_U_13
_atom_site_aniso_U_12
Al1 0.0190(2) 0.0175(2) 0.0147(2) -0.00004(16) 0.00537(17) -0.00186(16)
Al2 0.01091(18) 0.01116(17) 0.01086(18) 0.00001(14) 0.00206(14) -0.00052(14)
O1_1 0.0135(5) 0.0181(5) 0.0138(5) 0.0030(4) 0.0036(4) -0.0036(4)
C1_1 0.0133(6) 0.0154(6) 0.0156(6) 0.0023(5) 0.0029(5) -0.0020(5)
C2_1 0.0185(7) 0.0217(7) 0.0171(7) 0.0006(5) 0.0052(5) -0.0019(5)
F1_1 0.0177(4) 0.0272(5) 0.0295(5) 0.0017(4) 0.0054(4) 0.0042(4)
F2_1 0.0334(5) 0.0351(5) 0.0201(5) 0.0038(4) 0.0150(4) -0.0006(4)
F3_1 0.0308(5) 0.0221(4) 0.0241(5) -0.0064(4) 0.0065(4) -0.0050(4)
C3_1 0.0178(7) 0.0253(7) 0.0215(7) 0.0079(6) 0.0038(6) -0.0013(6)
F4_1 0.0198(5) 0.0359(5) 0.0323(5) 0.0118(4) 0.0068(4) 0.0093(4)
F5_1 0.0278(5) 0.0402(6) 0.0187(5) 0.0056(4) -0.0050(4) -0.0066(4)
F6_1 0.0278(5) 0.0298(5) 0.0329(5) 0.0188(4) 0.0053(4) -0.0007(4)
C4_1 0.0177(7) 0.0184(6) 0.0222(7) 0.0010(5) 0.0052(6) -0.0041(5)
F7_1 0.0312(5) 0.0171(4) 0.0386(6) -0.0068(4) 0.0106(4) -0.0026(4)
F8_1 0.0213(5) 0.0258(5) 0.0322(5) 0.0050(4) 0.0079(4) -0.0101(4)
F9_1 0.0215(5) 0.0280(5) 0.0217(5) -0.0002(4) -0.0024(4) -0.0079(4)
O1_2 0.0144(5) 0.0166(5) 0.0134(5) -0.0021(4) 0.0016(4) -0.0038(4)
C1_2 0.0153(6) 0.0171(6) 0.0149(6) -0.0035(5) 0.0025(5) -0.0026(5)
C2_2 0.0216(8) 0.0322(8) 0.0192(7) -0.0102(6) 0.0025(6) -0.0047(6)
F1_2 0.0417(6) 0.0540(7) 0.0150(5) 0.0025(4) 0.0028(4) -0.0061(5)
F2_2 0.0312(6) 0.0503(7) 0.0330(6) -0.0277(5) 0.0026(5) -0.0121(5)
F3_2 0.0244(5) 0.0381(6) 0.0302(5) -0.0149(4) 0.0095(4) 0.0004(4)
C3_2 0.0176(7) 0.0181(7) 0.0255(8) -0.0038(6) 0.0042(6) -0.0044(5)
F4_2 0.0340(5) 0.0342(5) 0.0219(5) -0.0003(4) 0.0115(4) -0.0114(4)
F5_2 0.0245(5) 0.0168(4) 0.0465(6) 0.0016(4) 0.0037(4) -0.0005(4)
F6_2 0.0182(5) 0.0263(5) 0.0425(6) -0.0056(4) 0.0053(4) -0.0097(4)
C4_2 0.0188(7) 0.0233(7) 0.0281(8) -0.0022(6) -0.0036(6) 0.0001(6)
F7_2 0.0197(5) 0.0312(5) 0.0436(6) -0.0123(5) 0.0065(4) 0.0033(4)
F8_2 0.0238(5) 0.0416(6) 0.0383(6) -0.0065(5) -0.0144(4) 0.0017(4)
F9_2 0.0308(5) 0.0239(5) 0.0511(7) 0.0110(5) -0.0052(5) 0.0017(4)
O1_3 0.0139(6) 0.0163(5) 0.0130(5) -0.0027(4) 0.0033(4) 0.0025(4)
C1_3 0.0133(6) 0.0134(6) 0.0144(6) -0.0009(5) 0.0034(5) 0.0018(5)
C2_3 0.0181(7) 0.0172(6) 0.0196(7) 0.0001(5) 0.0050(5) 0.0037(5)
F1_3 0.0135(5) 0.0298(8) 0.0336(6) -0.0012(6) 0.0025(4) 0.0018(5)
F2_3 0.0311(6) 0.0206(5) 0.0293(6) -0.0041(4) 0.0086(5) 0.0119(5)
F3_3 0.0280(7) 0.0248(6) 0.0217(5) 0.0073(4) 0.0043(5) 0.0082(5)
C3_3 0.0210(7) 0.0221(7) 0.0258(8) -0.0082(6) 0.0028(6) -0.0019(6)
F4_3 0.0172(5) 0.0380(8) 0.0393(8) -0.0129(6) -0.0046(5) 0.0006(5)
F5_3 0.0337(8) 0.0210(6) 0.0433(7) -0.0023(5) 0.0105(7) -0.0095(6)
F6_3 0.0389(6) 0.0333(6) 0.0281(6) -0.0181(5) 0.0010(5) -0.0016(5)
C4_3 0.0266(8) 0.0184(7) 0.0184(7) 0.0006(5) 0.0082(6) 0.0055(6)
F7_3 0.0381(10) 0.0354(6) 0.0168(5) 0.0069(5) 0.0038(6) 0.0158(6)
F8_3 0.0390(7) 0.0302(5) 0.0243(6) 0.0024(4) 0.0186(5) 0.0102(5)
F9_3 0.0401(8) 0.0192(5) 0.0306(7) 0.0034(4) 0.0136(6) -0.0055(5)
O1_4 0.0147(5) 0.0161(5) 0.0151(5) 0.0042(4) 0.0038(4) 0.0033(4)
C1_4 0.0137(6) 0.0141(6) 0.0134(6) 0.0025(5) 0.0022(5) 0.0019(5)
C2_4 0.0176(7) 0.0189(6) 0.0178(7) 0.0009(5) -0.0003(5) 0.0017(5)
F1_4 0.0307(5) 0.0309(5) 0.0177(4) -0.0055(4) 0.0021(4) 0.0012(4)
F2_4 0.0190(4) 0.0271(5) 0.0288(5) 0.0015(4) -0.0066(4) 0.0037(4)
F3_4 0.0261(5) 0.0193(4) 0.0305(5) 0.0031(4) -0.0009(4) -0.0061(4)
C3_4 0.0165(7) 0.0199(7) 0.0182(7) 0.0013(5) 0.0038(5) 0.0025(5)
F4_4 0.0218(5) 0.0410(6) 0.0191(4) -0.0097(4) 0.0020(4) 0.0043(4)
F5_4 0.0220(5) 0.0246(5) 0.0294(5) 0.0055(4) 0.0138(4) 0.0025(4)
F6_4 0.0224(5) 0.0178(4) 0.0308(5) 0.0016(4) 0.0072(4) 0.0067(3)
C4_4 0.0200(7) 0.0166(6) 0.0182(7) 0.0051(5) 0.0038(5) 0.0016(5)
F7_4 0.0247(5) 0.0185(4) 0.0283(5) 0.0000(4) 0.0036(4) -0.0047(4)
F8_4 0.0283(5) 0.0240(5) 0.0270(5) 0.0141(4) 0.0011(4) 0.0040(4)
F9_4 0.0268(5) 0.0254(5) 0.0229(5) 0.0039(4) 0.0136(4) 0.0008(4)
C1_5 0.0214(7) 0.0236(7) 0.0177(7) 0.0004(6) 0.0024(6) -0.0075(6)
C2_5 0.0237(8) 0.0222(7) 0.0171(7) 0.0034(5) 0.0038(6) -0.0044(6)
C3_5 0.0246(8) 0.0291(8) 0.0139(7) -0.0030(6) 0.0055(6) -0.0058(6)
C4_5 0.0257(8) 0.0252(8) 0.0219(8) -0.0027(6) 0.0113(6) 0.0001(6)
C5_5 0.0171(7) 0.0299(8) 0.0199(7) 0.0041(6) 0.0053(6) -0.0014(6)
C1_6 0.0676(15) 0.0274(9) 0.0626(14) 0.0074(9) 0.0536(12) 0.0106(9)
C2_6 0.0210(9) 0.0709(14) 0.0383(11) 0.0272(10) 0.0138(8) 0.0149(9)
C3_6 0.0203(8) 0.0393(9) 0.0284(9) -0.0041(7) 0.0075(7) -0.0136(7)
C4_6 0.0209(8) 0.0295(8) 0.0291(8) 0.0131(7) 0.0067(6) -0.0032(6)
C5_6 0.0516(12) 0.0460(11) 0.0208(8) -0.0084(7) 0.0203(8) -0.0248(9)
O1_7 0.017(7) 0.019(6) 0.020(5) -0.005(4) -0.001(5) -0.002(5)
C1_7 0.019(4) 0.018(4) 0.021(4) -0.005(3) 0.000(3) -0.001(3)
C2_7 0.019(4) 0.020(5) 0.022(5) -0.004(4) 0.001(4) -0.002(3)
F1_7 0.015(5) 0.019(8) 0.022(6) -0.003(5) 0.002(4) -0.005(5)
F2_7 0.028(7) 0.028(7) 0.024(5) -0.005(5) 0.004(5) 0.000(5)
F3_7 0.019(7) 0.021(5) 0.022(8) -0.004(4) -0.001(6) -0.003(4)
C3_7 0.022(4) 0.023(5) 0.022(4) -0.007(4) -0.002(4) 0.002(4)
F4_7 0.022(5) 0.027(8) 0.027(7) -0.008(6) -0.002(4) 0.002(4)
F5_7 0.026(8) 0.023(6) 0.018(7) -0.009(5) -0.002(5) 0.004(5)
F6_7 0.028(7) 0.026(6) 0.023(6) -0.010(5) -0.004(5) 0.005(5)
C4_7 0.017(5) 0.020(4) 0.023(5) -0.004(3) 0.000(4) -0.001(3)
F7_7 0.017(5) 0.015(6) 0.028(8) -0.002(5) 0.000(5) 0.000(4)
F8_7 0.015(6) 0.018(6) 0.022(6) -0.005(5) -0.002(5) -0.002(5)
F9_7 0.019(7) 0.017(7) 0.023(5) -0.003(4) 0.001(4) -0.004(5)

loop_
_atom_type_symbol
_atom_type_description
_atom_type_scat_dispersion_real
_atom_type_scat_dispersion_imag
_atom_type_scat_source
C C 0.0033 0.0016 'International Tables Vol C Tables 4.2.6.8 and 6.1.1.4'
O O 0.0106 0.0060 'International Tables Vol C Tables 4.2.6.8 and 6.1.1.4'
F F 0.0171 0.0103 'International Tables Vol C Tables 4.2.6.8 and 6.1.1.4'
Al Al 0.0645 0.0514 'International Tables Vol C Tables 4.2.6.8 and 6.1.1.4'
H H 0.0000 0.0000 'International Tables Vol C Tables 4.2.6.8 and 6.1.1.4'

loop_
_geom_angle_atom_site_label_1
_geom_angle_atom_site_label_2
_geom_angle_atom_site_label_3
_geom_angle
_geom_angle_site_symmetry_1
_geom_angle_site_symmetry_3
_geom_angle_publ_flag
C1_6 Al1 C2_6 38.26(9) . . ?
C1_6 Al1 C3_6 64.00(8) . . ?
C2_6 Al1 C3_6 38.38(8) . . ?
C1_6 Al1 C5_6 38.12(9) . . ?
C2_6 Al1 C5_6 64.04(8) . . ?
C3_6 Al1 C5_6 63.98(7) . . ?
C1_6 Al1 C2_5 115.26(8) . . ?
C2_6 Al1 C2_5 117.07(7) . . ?
C3_6 Al1 C2_5 144.25(7) . . ?
C5_6 Al1 C2_5 139.50(7) . . ?
C1_6 Al1 C4_6 63.62(8) . . ?
C2_6 Al1 C4_6 63.88(7) . . ?
C3_6 Al1 C4_6 38.13(7) . . ?
C5_6 Al1 C4_6 38.02(7) . . ?
C2_5 Al1 C4_6 177.17(7) . . ?
C1_6 Al1 C3_5 138.78(8) . . ?
C2_6 Al1 C3_5 114.02(8) . . ?
C3_6 Al1 C3_5 116.33(7) . . ?
C5_6 Al1 C3_5 176.79(8) . . ?
C2_5 Al1 C3_5 38.44(6) . . ?
C4_6 Al1 C3_5 144.13(7) . . ?
C1_6 Al1 C1_5 118.17(8) . . ?
C2_6 Al1 C1_5 145.20(8) . . ?
C3_6 Al1 C1_5 176.26(7) . . ?
C5_6 Al1 C1_5 115.54(7) . . ?
C2_5 Al1 C1_5 38.52(6) . . ?
C4_6 Al1 C1_5 139.22(7) . . ?
C3_5 Al1 C1_5 64.37(6) . . ?
C1_6 Al1 C4_5 175.92(9) . . ?
C2_6 Al1 C4_5 137.86(8) . . ?
C3_6 Al1 C4_5 113.69(8) . . ?
C5_6 Al1 C4_5 144.74(8) . . ?
C2_5 Al1 C4_5 64.38(7) . . ?
C4_6 Al1 C4_5 116.94(7) . . ?
C3_5 Al1 C4_5 38.41(6) . . ?
C1_5 Al1 C4_5 64.34(7) . . ?
C1_6 Al1 C5_5 145.57(9) . . ?
C2_6 Al1 C5_5 175.69(8) . . ?
C3_6 Al1 C5_5 138.08(7) . . ?
C5_6 Al1 C5_5 117.82(8) . . ?
C2_5 Al1 C5_5 64.41(6) . . ?
C4_6 Al1 C5_5 114.86(7) . . ?
C3_5 Al1 C5_5 64.31(6) . . ?
C1_5 Al1 C5_5 38.42(6) . . ?
C4_5 Al1 C5_5 38.39(6) . . ?
O1_4 Al2 O1_2 114.56(6) . . ?
O1_4 Al2 O1_1 107.76(6) . . ?
O1_2 Al2 O1_1 106.31(6) . . ?
O1_4 Al2 O1_3 107.34(8) . . ?
O1_2 Al2 O1_3 106.35(8) . . ?
O1_1 Al2 O1_3 114.76(9) . . ?
C1_1 O1_1 Al2 146.32(9) . . ?
O1_1 C1_1 C4_1 107.14(12) . . ?
O1_1 C1_1 C2_1 110.06(12) . . ?
C4_1 C1_1 C2_1 109.20(12) . . ?
O1_1 C1_1 C3_1 112.14(12) . . ?
C4_1 C1_1 C3_1 109.11(12) . . ?
C2_1 C1_1 C3_1 109.13(12) . . ?
F3_1 C2_1 F1_1 107.49(12) . . ?
F3_1 C2_1 F2_1 107.76(12) . . ?
F1_1 C2_1 F2_1 107.30(12) . . ?
F3_1 C2_1 C1_1 110.64(12) . . ?
F1_1 C2_1 C1_1 111.28(12) . . ?
F2_1 C2_1 C1_1 112.16(12) . . ?
F5_1 C3_1 F4_1 107.47(13) . . ?
F5_1 C3_1 F6_1 107.63(13) . . ?
F4_1 C3_1 F6_1 107.62(13) . . ?
F5_1 C3_1 C1_1 111.26(13) . . ?
F4_1 C3_1 C1_1 110.26(13) . . ?
F6_1 C3_1 C1_1 112.39(12) . . ?
F9_1 C4_1 F7_1 107.10(13) . . ?
F9_1 C4_1 F8_1 107.19(12) . . ?
F7_1 C4_1 F8_1 107.60(12) . . ?
F9_1 C4_1 C1_1 111.23(12) . . ?
F7_1 C4_1 C1_1 110.59(12) . . ?
F8_1 C4_1 C1_1 112.87(13) . . ?
C1_2 O1_2 Al2 147.06(9) . . ?
O1_2 C1_2 C3_2 110.99(12) . . ?
O1_2 C1_2 C2_2 107.22(12) . . ?
C3_2 C1_2 C2_2 109.45(12) . . ?
O1_2 C1_2 C4_2 111.08(12) . . ?
C3_2 C1_2 C4_2 109.10(12) . . ?
C2_2 C1_2 C4_2 108.94(12) . . ?
F1_2 C2_2 F3_2 107.65(14) . . ?
F1_2 C2_2 F2_2 107.38(13) . . ?
F3_2 C2_2 F2_2 107.10(14) . . ?
F1_2 C2_2 C1_2 110.83(14) . . ?
F3_2 C2_2 C1_2 111.16(13) . . ?
F2_2 C2_2 C1_2 112.48(13) . . ?
F4_2 C3_2 F5_2 107.43(13) . . ?
F4_2 C3_2 F6_2 107.52(12) . . ?
F5_2 C3_2 F6_2 107.49(12) . . ?
F4_2 C3_2 C1_2 110.37(12) . . ?
F5_2 C3_2 C1_2 110.87(12) . . ?
F6_2 C3_2 C1_2 112.94(13) . . ?
F7_2 C4_2 F9_2 107.19(13) . . ?
F7_2 C4_2 F8_2 107.26(13) . . ?
F9_2 C4_2 F8_2 107.23(14) . . ?
F7_2 C4_2 C1_2 111.60(13) . . ?
F9_2 C4_2 C1_2 110.58(13) . . ?
F8_2 C4_2 C1_2 112.71(13) . . ?
C1_3 O1_3 Al2 146.15(15) . . ?
O1_3 C1_3 C3_3 111.02(14) . . ?
O1_3 C1_3 C2_3 107.07(14) . . ?
C3_3 C1_3 C2_3 109.34(13) . . ?
O1_3 C1_3 C4_3 111.14(14) . . ?
C3_3 C1_3 C4_3 109.18(13) . . ?
C2_3 C1_3 C4_3 109.03(13) . . ?
F1_3 C2_3 F2_3 107.52(14) . . ?
F1_3 C2_3 F3_3 106.68(14) . . ?
F2_3 C2_3 F3_3 107.35(13) . . ?
F1_3 C2_3 C1_3 110.86(13) . . ?
F2_3 C2_3 C1_3 113.39(13) . . ?
F3_3 C2_3 C1_3 110.73(13) . . ?
F6_3 C3_3 F4_3 107.94(15) . . ?
F6_3 C3_3 F5_3 107.95(16) . . ?
F4_3 C3_3 F5_3 106.72(15) . . ?
F6_3 C3_3 C1_3 113.26(14) . . ?
F4_3 C3_3 C1_3 109.70(14) . . ?
F5_3 C3_3 C1_3 111.01(15) . . ?
F7_3 C4_3 F9_3 107.36(15) . . ?
F7_3 C4_3 F8_3 107.73(16) . . ?
F9_3 C4_3 F8_3 107.48(14) . . ?
F7_3 C4_3 C1_3 110.98(14) . . ?
F9_3 C4_3 C1_3 110.81(13) . . ?
F8_3 C4_3 C1_3 112.27(13) . . ?
C1_4 O1_4 Al2 148.26(9) . . ?
O1_4 C1_4 C3_4 111.63(12) . . ?
O1_4 C1_4 C2_4 110.13(12) . . ?
C3_4 C1_4 C2_4 109.12(12) . . ?
O1_4 C1_4 C4_4 107.23(12) . . ?
C3_4 C1_4 C4_4 109.03(12) . . ?
C2_4 C1_4 C4_4 109.68(12) . . ?
F3_4 C2_4 F1_4 107.57(12) . . ?
F3_4 C2_4 F2_4 107.60(12) . . ?
F1_4 C2_4 F2_4 107.08(12) . . ?
F3_4 C2_4 C1_4 110.92(12) . . ?
F1_4 C2_4 C1_4 110.97(12) . . ?
F2_4 C2_4 C1_4 112.48(12) . . ?
F4_4 C3_4 F5_4 107.39(12) . . ?
F4_4 C3_4 F6_4 107.83(12) . . ?
F5_4 C3_4 F6_4 107.09(12) . . ?
F4_4 C3_4 C1_4 110.50(12) . . ?
F5_4 C3_4 C1_4 110.87(12) . . ?
F6_4 C3_4 C1_4 112.94(12) . . ?
F7_4 C4_4 F9_4 107.75(12) . . ?
F7_4 C4_4 F8_4 107.71(12) . . ?
F9_4 C4_4 F8_4 107.29(12) . . ?
F7_4 C4_4 C1_4 110.93(12) . . ?
F9_4 C4_4 C1_4 110.78(12) . . ?
F8_4 C4_4 C1_4 112.20(12) . . ?
C5_5 C1_5 C2_5 107.98(14) . . ?
C5_5 C1_5 Al1 70.89(9) . . ?
C2_5 C1_5 Al1 70.68(9) . . ?
C5_5 C1_5 H1_5 126.0 . . ?
C2_5 C1_5 H1_5 126.0 . . ?
Al1 C1_5 H1_5 126.0 . . ?
C3_5 C2_5 C1_5 107.90(14) . . ?
C3_5 C2_5 Al1 70.83(9) . . ?
C1_5 C2_5 Al1 70.79(9) . . ?
C3_5 C2_5 H2_5 126.0 . . ?
C1_5 C2_5 H2_5 126.0 . . ?
Al1 C2_5 H2_5 126.0 . . ?
C4_5 C3_5 C2_5 108.07(14) . . ?
C4_5 C3_5 Al1 70.80(9) . . ?
C2_5 C3_5 Al1 70.73(9) . . ?
C4_5 C3_5 H3_5 125.9 . . ?
C2_5 C3_5 H3_5 125.9 . . ?
Al1 C3_5 H3_5 125.9 . . ?
C3_5 C4_5 C5_5 108.08(14) . . ?
C3_5 C4_5 Al1 70.79(10) . . ?
C5_5 C4_5 Al1 70.92(10) . . ?
C3_5 C4_5 H4_5 125.9 . . ?
C5_5 C4_5 H4_5 125.9 . . ?
Al1 C4_5 H4_5 125.9 . . ?
C4_5 C5_5 C1_5 107.97(14) . . ?
C4_5 C5_5 Al1 70.70(9) . . ?
C1_5 C5_5 Al1 70.68(9) . . ?
C4_5 C5_5 H5_5 126.0 . . ?
C1_5 C5_5 H5_5 126.0 . . ?
Al1 C5_5 H5_5 126.0 . . ?
C5_6 C1_6 C2_6 108.40(17) . . ?
C5_6 C1_6 Al1 71.19(11) . . ?
C2_6 C1_6 Al1 70.87(11) . . ?
C5_6 C1_6 H1_6 125.8 . . ?
C2_6 C1_6 H1_6 125.8 . . ?
Al1 C1_6 H1_6 125.8 . . ?
C1_6 C2_6 C3_6 107.75(17) . . ?
C1_6 C2_6 Al1 70.87(12) . . ?
C3_6 C2_6 Al1 71.01(10) . . ?
C1_6 C2_6 H2_6 126.1 . . ?
C3_6 C2_6 H2_6 126.1 . . ?
Al1 C2_6 H2_6 126.1 . . ?
C4_6 C3_6 C2_6 107.62(17) . . ?
C4_6 C3_6 Al1 71.10(9) . . ?
C2_6 C3_6 Al1 70.61(11) . . ?
C4_6 C3_6 H3_6 126.2 . . ?
C2_6 C3_6 H3_6 126.2 . . ?
Al1 C3_6 H3_6 126.2 . . ?
C5_6 C4_6 C3_6 108.47(16) . . ?
C5_6 C4_6 Al1 70.87(10) . . ?
C3_6 C4_6 Al1 70.77(10) . . ?
C5_6 C4_6 H4_6 125.8 . . ?
C3_6 C4_6 H4_6 125.8 . . ?
Al1 C4_6 H4_6 125.8 . . ?
C4_6 C5_6 C1_6 107.76(17) . . ?
C4_6 C5_6 Al1 71.11(10) . . ?
C1_6 C5_6 Al1 70.69(11) . . ?
C4_6 C5_6 H5_6 126.1 . . ?
C1_6 C5_6 H5_6 126.1 . . ?
Al1 C5_6 H5_6 126.1 . . ?
C1_7 O1_7 Al2 149(3) . . ?
O1_7 C1_7 C3_7 109.4(19) . . ?
O1_7 C1_7 C2_7 110.5(19) . . ?
C3_7 C1_7 C2_7 110.5(13) . . ?
O1_7 C1_7 C4_7 109.7(19) . . ?
C3_7 C1_7 C4_7 108.3(13) . . ?
C2_7 C1_7 C4_7 108.4(12) . . ?
F2_7 C2_7 F1_7 108.7(18) . . ?
F2_7 C2_7 F3_7 108.9(17) . . ?
F1_7 C2_7 F3_7 106.0(17) . . ?
F2_7 C2_7 C1_7 112.6(15) . . ?
F1_7 C2_7 C1_7 110.5(17) . . ?
F3_7 C2_7 C1_7 109.9(16) . . ?
F6_7 C3_7 F5_7 106.7(19) . . ?
F6_7 C3_7 F4_7 109.3(18) . . ?
F5_7 C3_7 F4_7 105.4(19) . . ?
F6_7 C3_7 C1_7 110.0(14) . . ?
F5_7 C3_7 C1_7 113.3(18) . . ?
F4_7 C3_7 C1_7 111.8(16) . . ?
F9_7 C4_7 F7_7 107.6(19) . . ?
F9_7 C4_7 F8_7 108.8(17) . . ?
F7_7 C4_7 F8_7 107.4(19) . . ?
F9_7 C4_7 C1_7 110.0(16) . . ?
F7_7 C4_7 C1_7 111.8(18) . . ?
F8_7 C4_7 C1_7 111.2(15) . . ?

loop_
_geom_bond_atom_site_label_1
_geom_bond_atom_site_label_2
_geom_bond_distance
_geom_bond_site_symmetry_2
_geom_bond_publ_flag
Al1 C1_6 2.146(2) . ?
Al1 C2_6 2.146(2) . ?
Al1 C3_6 2.1510(18) . ?
Al1 C5_6 2.152(2) . ?
Al1 C2_5 2.1550(17) . ?
Al1 C4_6 2.1552(18) . ?
Al1 C3_5 2.1562(19) . ?
Al1 C1_5 2.1564(17) . ?
Al1 C4_5 2.1564(18) . ?
Al1 C5_5 2.1592(19) . ?
Al2 O1_7 1.65(3) . ?
Al2 O1_4 1.7261(12) . ?
Al2 O1_2 1.7262(12) . ?
Al2 O1_1 1.7287(12) . ?
Al2 O1_3 1.7322(16) . ?
O1_1 C1_1 1.3519(17) . ?
C1_1 C4_1 1.555(2) . ?
C1_1 C2_1 1.559(2) . ?
C1_1 C3_1 1.560(2) . ?
C2_1 F3_1 1.3298(18) . ?
C2_1 F1_1 1.3309(18) . ?
C2_1 F2_1 1.3421(18) . ?
C3_1 F5_1 1.3289(19) . ?
C3_1 F4_1 1.3332(19) . ?
C3_1 F6_1 1.3393(18) . ?
C4_1 F9_1 1.3318(18) . ?
C4_1 F7_1 1.3351(18) . ?
C4_1 F8_1 1.3429(17) . ?
O1_2 C1_2 1.3455(17) . ?
C1_2 C3_2 1.548(2) . ?
C1_2 C2_2 1.554(2) . ?
C1_2 C4_2 1.559(2) . ?
C2_2 F1_2 1.329(2) . ?
C2_2 F3_2 1.329(2) . ?
C2_2 F2_2 1.3453(18) . ?
C3_2 F4_2 1.3293(19) . ?
C3_2 F5_2 1.3310(18) . ?
C3_2 F6_2 1.3438(18) . ?
C4_2 F7_2 1.330(2) . ?
C4_2 F9_2 1.334(2) . ?
C4_2 F8_2 1.3404(19) . ?
O1_3 C1_3 1.3500(18) . ?
C1_3 C3_3 1.551(2) . ?
C1_3 C2_3 1.552(2) . ?
C1_3 C4_3 1.557(2) . ?
C2_3 F1_3 1.332(2) . ?
C2_3 F2_3 1.3359(18) . ?
C2_3 F3_3 1.337(2) . ?
C3_3 F6_3 1.330(2) . ?
C3_3 F4_3 1.335(2) . ?
C3_3 F5_3 1.336(3) . ?
C4_3 F7_3 1.325(2) . ?
C4_3 F9_3 1.329(2) . ?
C4_3 F8_3 1.3405(18) . ?
O1_4 C1_4 1.3505(16) . ?
C1_4 C3_4 1.557(2) . ?
C1_4 C2_4 1.558(2) . ?
C1_4 C4_4 1.559(2) . ?
C2_4 F3_4 1.3278(18) . ?
C2_4 F1_4 1.3342(18) . ?
C2_4 F2_4 1.3414(17) . ?
C3_4 F4_4 1.3274(18) . ?
C3_4 F5_4 1.3341(17) . ?
C3_4 F6_4 1.3389(17) . ?
C4_4 F7_4 1.3280(18) . ?
C4_4 F9_4 1.3285(18) . ?
C4_4 F8_4 1.3468(17) . ?
C1_5 C5_5 1.420(2) . ?
C1_5 C2_5 1.422(2) . ?
C1_5 H1_5 1.0000 . ?
C2_5 C3_5 1.419(2) . ?
C2_5 H2_5 1.0000 . ?
C3_5 C4_5 1.419(2) . ?
C3_5 H3_5 1.0000 . ?
C4_5 C5_5 1.419(2) . ?
C4_5 H4_5 1.0000 . ?
C5_5 H5_5 1.0000 . ?
C1_6 C5_6 1.404(3) . ?
C1_6 C2_6 1.406(3) . ?
C1_6 H1_6 1.0000 . ?
C2_6 C3_6 1.413(3) . ?
C2_6 H2_6 1.0000 . ?
C3_6 C4_6 1.407(2) . ?
C3_6 H3_6 1.0000 . ?
C4_6 C5_6 1.403(3) . ?
C4_6 H4_6 1.0000 . ?
C5_6 H5_6 1.0000 . ?
O1_7 C1_7 1.349(14) . ?
C1_7 C3_7 1.551(13) . ?
C1_7 C2_7 1.558(13) . ?
C1_7 C4_7 1.560(13) . ?
C2_7 F2_7 1.326(13) . ?
C2_7 F1_7 1.332(13) . ?
C2_7 F3_7 1.331(13) . ?
C3_7 F6_7 1.330(13) . ?
C3_7 F5_7 1.331(13) . ?
C3_7 F4_7 1.336(13) . ?
C4_7 F9_7 1.328(13) . ?
C4_7 F7_7 1.330(13) . ?
C4_7 F8_7 1.333(13) . ?
